data_7037130
loop_
_publ_author_name
'Tazelaar, Cornelis G. J.'
'Nicolas, Emmanuel'
'van Dijk, Tom'
'Broere, Dani\"el L J'
'Cardol, Mitchel'
'Lutz, Martin'
'Gudat, Dietrich'
'Slootweg, J. Chris'
'Lammertsma, Koop'

_publ_section_title
;
 Tris(pyrazolyl)phosphines with copper(i): from monomers to polymers.
;
_journal_issue 5
_journal_name_full 'Dalton transactions (Cambridge, England : 2003)'
_journal_page_first 2237
_journal_page_last 2249
_journal_paper_doi 10.1039/c5dt03994k
_journal_volume 45
_journal_year 2016
_chemical_formula_moiety 'C17 H24 Cu N7 P, F6 P'
_chemical_formula_sum 'C17 H24 Cu F6 N7 P2'
_chemical_formula_weight 565.91
_chemical_name_systematic
;
 ?
;
_space_group_crystal_system monoclinic
_space_group_IT_number 15
_space_group_name_Hall '-C 2yc'
_space_group_name_H-M_alt 'C 1 2/c 1'
_symmetry_space_group_name_Hall '-C 2yc'
_symmetry_space_group_name_H-M 'C 1 2/c 1'
_atom_sites_solution_hydrogens geom
_atom_sites_solution_primary direct
_atom_sites_solution_secondary difmap
_audit_creation_method SHELXL-2014
_audit_update_record
;
2015-09-24 deposited with the CCDC.
2015-11-05 downloaded from the CCDC.
;
_cell_angle_alpha 90
_cell_angle_beta 116.124(3)
_cell_angle_gamma 90
_cell_formula_units_Z 8
_cell_length_a 26.0651(16)
_cell_length_b 7.7824(3)
_cell_length_c 25.9327(13)
_cell_measurement_reflns_used 18614
_cell_measurement_temperature 150(2)
_cell_measurement_theta_max 27.56
_cell_measurement_theta_min 1.74
_cell_volume 4723.0(4)
_computing_cell_refinement Peakref
_computing_data_collection Apex2
_computing_data_reduction 'Eval15, TWINABS-2012/1'
_computing_structure_refinement 'SHELXL-2014 (Sheldrick, 2014)'
_computing_structure_solution SHELXS-97
_diffrn_ambient_temperature 150(2)
_diffrn_measured_fraction_theta_full 1.000
_diffrn_measured_fraction_theta_max 0.973
_diffrn_measurement_device_type 'Bruker Kappa ApexII'
_diffrn_measurement_method '\f and \w scans'
_diffrn_radiation_type MoK\a
_diffrn_radiation_wavelength 0.71073
_diffrn_reflns_av_R_equivalents 0.0568
_diffrn_reflns_av_unetI/netI 0.0459
_diffrn_reflns_laue_measured_fraction_full 1.000
_diffrn_reflns_laue_measured_fraction_max 0.973
_diffrn_reflns_limit_h_max 33
_diffrn_reflns_limit_h_min -33
_diffrn_reflns_limit_k_max 10
_diffrn_reflns_limit_k_min -10
_diffrn_reflns_limit_l_max 33
_diffrn_reflns_limit_l_min -33
_diffrn_reflns_number 33686
_diffrn_reflns_point_group_measured_fraction_full 1.000
_diffrn_reflns_point_group_measured_fraction_max 0.973
_diffrn_reflns_theta_full 25.242
_diffrn_reflns_theta_max 27.833
_diffrn_reflns_theta_min 1.740
_diffrn_source 'sealed tube'
_exptl_absorpt_coefficient_mu 1.128
_exptl_absorpt_correction_T_max 0.7456
_exptl_absorpt_correction_T_min 0.5650
_exptl_absorpt_correction_type multi-scan
_exptl_absorpt_process_details TWINABS-2012/1
_exptl_crystal_colour colourless
_exptl_crystal_density_diffrn 1.592
_exptl_crystal_description needle
_exptl_crystal_F_000 2304
_exptl_crystal_size_max 0.41
_exptl_crystal_size_mid 0.14
_exptl_crystal_size_min 0.06
_refine_diff_density_max 1.242
_refine_diff_density_min -0.869
_refine_diff_density_rms 0.098
_refine_ls_extinction_method none
_refine_ls_goodness_of_fit_ref 1.023
_refine_ls_hydrogen_treatment constr
_refine_ls_matrix_type full
_refine_ls_number_parameters 306
_refine_ls_number_reflns 5582
_refine_ls_number_restraints 0
_refine_ls_restrained_S_all 1.023
_refine_ls_R_factor_all 0.0704
_refine_ls_R_factor_gt 0.0484
_refine_ls_shift/su_max 0.006
_refine_ls_shift/su_mean 0.000
_refine_ls_structure_factor_coef Fsqd
_refine_ls_weighting_details 'w=1/[\s^2^(Fo^2^)+(0.0635P)^2^+8.4615P] where P=(Fo^2^+2Fc^2^)/3'
_refine_ls_weighting_scheme calc
_refine_ls_wR_factor_gt 0.1198
_refine_ls_wR_factor_ref 0.1328
_reflns_Friedel_coverage 0.000
_reflns_number_gt 4261
_reflns_number_total 5582
_reflns_threshold_expression 'I > 2\s(I)'
_cod_data_source_file c5dt03994k2.cif
_cod_data_source_block l0685a
_cod_depositor_comments 'Adding full bibliography for 7037130--7037135.cif.'
_cod_database_code 7037130
_shelx_space_group_comment
;
The symmetry employed for this shelxl refinement is uniquely defined
by the following loop, which should always be used as a source of
symmetry information in preference to the above space-group names.
They are only intended as comments.
;
_shelxl_version_number 2014-3

loop_
_space_group_symop_operation_xyz
'x, y, z'
'-x, y, -z+1/2'
'x+1/2, y+1/2, z'
'-x+1/2, y+1/2, -z+1/2'
'-x, -y, -z'
'x, -y, z-1/2'
'-x+1/2, -y+1/2, -z'
'x+1/2, -y+1/2, z-1/2'

loop_
_atom_site_label
_atom_site_type_symbol
_atom_site_fract_x
_atom_site_fract_y
_atom_site_fract_z
_atom_site_U_iso_or_equiv
_atom_site_adp_type
_atom_site_occupancy
_atom_site_site_symmetry_order
_atom_site_calc_flag
_atom_site_refinement_flags_posn
_atom_site_refinement_flags_adp
Cu1 Cu 0.14164(2) 0.46913(5) 0.09421(2) 0.02375(13) Uani 1 1 d . .
P1 P 0.08152(4) 0.43194(10) 0.18292(4) 0.02153(19) Uani 1 1 d . .
N11 N 0.09722(11) 0.2450(3) 0.15803(11) 0.0234(6) Uani 1 1 d . .
N21 N 0.12429(11) 0.2366(3) 0.12254(12) 0.0233(6) Uani 1 1 d . .
C11 C 0.08877(14) 0.0811(4) 0.17391(14) 0.0270(7) Uani 1 1 d . .
C21 C 0.11130(15) -0.0286(5) 0.14881(15) 0.0326(8) Uani 1 1 d . .
H21 H 0.1124 -0.1504 0.1518 0.039 Uiso 1 1 calc R U
C31 C 0.13282(14) 0.0717(4) 0.11753(14) 0.0268(7) Uani 1 1 d . .
C41 C 0.05987(19) 0.0498(5) 0.21138(18) 0.0409(10) Uani 1 1 d . .
H41A H 0.0611 -0.0731 0.2200 0.061 Uiso 1 1 calc R U
H41B H 0.0200 0.0876 0.1916 0.061 Uiso 1 1 calc R U
H41C H 0.0795 0.1144 0.2472 0.061 Uiso 1 1 calc R U
C51 C 0.16352(18) 0.0133(5) 0.08315(18) 0.0383(9) Uani 1 1 d . .
H51A H 0.1543 0.0910 0.0505 0.057 Uiso 1 1 calc R U
H51B H 0.1514 -0.1036 0.0690 0.057 Uiso 1 1 calc R U
H51C H 0.2048 0.0145 0.1076 0.057 Uiso 1 1 calc R U
N12 N 0.04409(11) 0.5426(3) 0.12041(12) 0.0214(5) Uani 1 1 d . .
N22 N 0.06451(11) 0.5804(3) 0.08054(11) 0.0208(5) Uani 1 1 d . .
C12 C -0.00844(14) 0.6181(4) 0.10512(15) 0.0271(7) Uani 1 1 d . .
C22 C -0.02113(15) 0.7061(4) 0.05525(16) 0.0300(8) Uani 1 1 d . .
H22 H -0.0545 0.7724 0.0341 0.036 Uiso 1 1 calc R U
C32 C 0.02477(14) 0.6794(4) 0.04139(14) 0.0238(7) Uani 1 1 d . .
C42 C -0.04144(16) 0.5947(6) 0.13929(18) 0.0381(9) Uani 1 1 d . .
H42A H -0.0505 0.4727 0.1399 0.057 Uiso 1 1 calc R U
H42B H -0.0770 0.6610 0.1217 0.057 Uiso 1 1 calc R U
H42C H -0.0185 0.6351 0.1786 0.057 Uiso 1 1 calc R U
C52 C 0.03226(15) 0.7511(4) -0.00803(15) 0.0301(8) Uani 1 1 d . .
H52A H 0.0400 0.8746 -0.0023 0.045 Uiso 1 1 calc R U
H52B H -0.0027 0.7324 -0.0435 0.045 Uiso 1 1 calc R U
H52C H 0.0644 0.6935 -0.0109 0.045 Uiso 1 1 calc R U
N13 N 0.14645(11) 0.5366(3) 0.20884(11) 0.0221(5) Uani 1 1 d . .
N23 N 0.17915(11) 0.5531(3) 0.17905(11) 0.0216(6) Uani 1 1 d . .
C13 C 0.17306(15) 0.6157(4) 0.26185(14) 0.0272(7) Uani 1 1 d . .
C23 C 0.22327(15) 0.6802(5) 0.26549(15) 0.0309(8) Uani 1 1 d . .
H23 H 0.2514 0.7414 0.2969 0.037 Uiso 1 1 calc R U
C33 C 0.22537(14) 0.6382(4) 0.21341(14) 0.0258(7) Uani 1 1 d . .
C43 C 0.14784(18) 0.6198(5) 0.30346(16) 0.0371(9) Uani 1 1 d . .
H43A H 0.1449 0.5024 0.3155 0.056 Uiso 1 1 calc R U
H43B H 0.1097 0.6717 0.2851 0.056 Uiso 1 1 calc R U
H43C H 0.1724 0.6880 0.3371 0.056 Uiso 1 1 calc R U
C53 C 0.27133(15) 0.6757(5) 0.19592(17) 0.0370(9) Uani 1 1 d . .
H53A H 0.2609 0.6280 0.1576 0.056 Uiso 1 1 calc R U
H53B H 0.3072 0.6235 0.2235 0.056 Uiso 1 1 calc R U
H53C H 0.2763 0.8003 0.1951 0.056 Uiso 1 1 calc R U
N14 N 0.17261(13) 0.4719(4) 0.04070(13) 0.0288(6) Uani 1 1 d . .
C14 C 0.18981(15) 0.4658(5) 0.00747(15) 0.0299(7) Uani 1 1 d . .
C24 C 0.21209(18) 0.4545(6) -0.03526(17) 0.0397(9) Uani 1 1 d . .
H24A H 0.2073 0.3370 -0.0502 0.060 Uiso 1 1 calc R U
H24B H 0.2527 0.4847 -0.0173 0.060 Uiso 1 1 calc R U
H24C H 0.1911 0.5343 -0.0668 0.060 Uiso 1 1 calc R U
P2 P 0.12938(5) 0.07079(12) 0.39958(4) 0.0333(2) Uani 1 1 d . .
F1 F 0.12992(15) 0.2256(3) 0.35987(13) 0.0724(9) Uani 1 1 d . .
F2 F 0.18486(14) -0.0080(5) 0.39902(16) 0.0855(11) Uani 1 1 d . .
F3 F 0.12998(13) -0.0870(4) 0.43936(11) 0.0625(8) Uani 1 1 d . .
F4 F 0.07254(15) 0.1395(6) 0.39863(15) 0.0957(13) Uani 1 1 d . .
F5 F 0.16493(17) 0.1757(4) 0.45614(13) 0.0899(12) Uani 1 1 d . .
F6 F 0.09183(14) -0.0382(4) 0.34328(11) 0.0614(8) Uani 1 1 d . .

loop_
_atom_site_aniso_label
_atom_site_aniso_U_11
_atom_site_aniso_U_22
_atom_site_aniso_U_33
_atom_site_aniso_U_23
_atom_site_aniso_U_13
_atom_site_aniso_U_12
Cu1 0.0267(2) 0.0209(2) 0.0272(2) -0.00088(16) 0.01516(17) 0.00019(16)
P1 0.0252(4) 0.0171(4) 0.0245(4) 0.0026(3) 0.0130(3) 0.0016(3)
N11 0.0270(14) 0.0156(13) 0.0267(14) 0.0022(11) 0.0109(12) -0.0007(11)
N21 0.0262(14) 0.0162(13) 0.0285(14) -0.0015(11) 0.0129(12) 0.0011(10)
C11 0.0282(17) 0.0188(16) 0.0267(17) 0.0044(13) 0.0053(14) -0.0038(13)
C21 0.0393(19) 0.0127(15) 0.0352(19) 0.0018(14) 0.0067(16) -0.0005(14)
C31 0.0260(16) 0.0211(17) 0.0253(17) -0.0050(13) 0.0039(13) -0.0001(13)
C41 0.053(2) 0.030(2) 0.041(2) 0.0090(17) 0.0215(19) -0.0115(18)
C51 0.044(2) 0.026(2) 0.042(2) -0.0076(16) 0.0160(18) 0.0080(16)
N12 0.0216(13) 0.0181(13) 0.0266(13) 0.0022(11) 0.0125(11) 0.0025(10)
N22 0.0237(13) 0.0171(13) 0.0239(13) 0.0026(10) 0.0124(11) 0.0008(10)
C12 0.0241(16) 0.0209(17) 0.0386(19) 0.0018(14) 0.0159(14) 0.0013(13)
C22 0.0245(16) 0.0228(17) 0.039(2) 0.0071(15) 0.0105(15) 0.0062(14)
C32 0.0246(15) 0.0165(15) 0.0259(16) 0.0000(12) 0.0071(13) -0.0008(12)
C42 0.0327(19) 0.039(2) 0.053(2) 0.0117(18) 0.0283(18) 0.0104(16)
C52 0.0354(19) 0.0213(17) 0.0295(18) 0.0045(14) 0.0103(15) -0.0023(14)
N13 0.0265(13) 0.0190(13) 0.0204(13) 0.0011(11) 0.0100(11) 0.0005(11)
N23 0.0220(13) 0.0171(14) 0.0264(14) -0.0004(10) 0.0113(11) -0.0005(10)
C13 0.0401(19) 0.0138(16) 0.0227(16) 0.0003(12) 0.0092(14) 0.0028(14)
C23 0.0352(18) 0.0224(18) 0.0241(17) -0.0020(14) 0.0029(14) -0.0021(14)
C33 0.0259(16) 0.0158(15) 0.0300(17) 0.0016(13) 0.0070(14) 0.0014(13)
C43 0.055(2) 0.030(2) 0.0277(18) -0.0027(16) 0.0196(17) 0.0007(18)
C53 0.0273(18) 0.037(2) 0.043(2) -0.0026(17) 0.0120(16) -0.0086(16)
N14 0.0312(15) 0.0268(15) 0.0301(15) 0.0002(12) 0.0151(13) 0.0028(12)
C14 0.0303(17) 0.0283(18) 0.0303(18) 0.0023(15) 0.0127(15) 0.0057(15)
C24 0.047(2) 0.043(2) 0.038(2) 0.0034(18) 0.0264(18) 0.0071(19)
P2 0.0424(5) 0.0261(5) 0.0347(5) -0.0016(4) 0.0201(4) -0.0023(4)
F1 0.118(3) 0.0335(15) 0.0652(18) 0.0078(13) 0.0400(19) -0.0150(16)
F2 0.0613(19) 0.114(3) 0.097(3) 0.026(2) 0.0500(19) 0.0214(19)
F3 0.093(2) 0.0491(16) 0.0443(15) 0.0059(12) 0.0294(15) -0.0182(15)
F4 0.083(2) 0.137(4) 0.081(2) 0.000(2) 0.0486(19) 0.040(2)
F5 0.141(3) 0.0481(18) 0.0544(18) -0.0157(15) 0.0187(19) -0.039(2)
F6 0.094(2) 0.0438(15) 0.0413(14) -0.0064(12) 0.0252(14) -0.0108(15)

loop_
_atom_type_symbol
_atom_type_description
_atom_type_scat_dispersion_real
_atom_type_scat_dispersion_imag
_atom_type_scat_source
C C 0.0033 0.0016 'International Tables Vol C Tables 4.2.6.8 and 6.1.1.4'
H H 0.0000 0.0000 'International Tables Vol C Tables 4.2.6.8 and 6.1.1.4'
Cu Cu 0.3201 1.2651 'International Tables Vol C Tables 4.2.6.8 and 6.1.1.4'
F F 0.0171 0.0103 'International Tables Vol C Tables 4.2.6.8 and 6.1.1.4'
N N 0.0061 0.0033 'International Tables Vol C Tables 4.2.6.8 and 6.1.1.4'
P P 0.1023 0.0942 'International Tables Vol C Tables 4.2.6.8 and 6.1.1.4'

loop_
_diffrn_orient_matrix_type
_diffrn_orient_matrix_UB_11
_diffrn_orient_matrix_UB_12
_diffrn_orient_matrix_UB_13
_diffrn_orient_matrix_UB_21
_diffrn_orient_matrix_UB_22
_diffrn_orient_matrix_UB_23
_diffrn_orient_matrix_UB_31
_diffrn_orient_matrix_UB_32
_diffrn_orient_matrix_UB_33
'Nonius RMAT' 0.0097315 -0.0696222 0.0355032 0.0361926 0.0669367 0.0202531 -0.0205850 0.0847745 0.0131660
'Nonius RMAT' 0.0112647 -0.0601778 0.0375018 0.0369328 0.0647480 0.0166951 -0.0183691 0.0932782 0.0126054

loop_
_geom_angle_atom_site_label_1
_geom_angle_atom_site_label_2
_geom_angle_atom_site_label_3
_geom_angle
N14 Cu1 N22 124.49(12)
N14 Cu1 N21 120.02(12)
N22 Cu1 N21 94.52(10)
N14 Cu1 N23 128.30(12)
N22 Cu1 N23 91.05(10)
N21 Cu1 N23 88.49(11)
N12 P1 N11 101.63(13)
N12 P1 N13 100.58(13)
N11 P1 N13 101.05(13)
N21 N11 C11 110.3(3)
N21 N11 P1 124.5(2)
C11 N11 P1 125.0(2)
C31 N21 N11 105.6(3)
C31 N21 Cu1 137.8(2)
N11 N21 Cu1 116.60(19)
C21 C11 N11 106.1(3)
C21 C11 C41 131.5(3)
N11 C11 C41 122.4(3)
C11 C21 C31 107.1(3)
C11 C21 H21 126.4
C31 C21 H21 126.4
N21 C31 C21 110.8(3)
N21 C31 C51 120.6(3)
C21 C31 C51 128.6(3)
C11 C41 H41A 109.5
C11 C41 H41B 109.5
H41A C41 H41B 109.5
C11 C41 H41C 109.5
H41A C41 H41C 109.5
H41B C41 H41C 109.5
C31 C51 H51A 109.5
C31 C51 H51B 109.5
H51A C51 H51B 109.5
C31 C51 H51C 109.5
H51A C51 H51C 109.5
H51B C51 H51C 109.5
C12 N12 N22 110.7(3)
C12 N12 P1 124.5(2)
N22 N12 P1 124.6(2)
C32 N22 N12 105.4(3)
C32 N22 Cu1 138.0(2)
N12 N22 Cu1 116.48(19)
C22 C12 N12 106.3(3)
C22 C12 C42 131.2(3)
N12 C12 C42 122.4(3)
C12 C22 C32 106.8(3)
C12 C22 H22 126.6
C32 C22 H22 126.6
N22 C32 C22 110.7(3)
N22 C32 C52 121.4(3)
C22 C32 C52 127.8(3)
C12 C42 H42A 109.5
C12 C42 H42B 109.5
H42A C42 H42B 109.5
C12 C42 H42C 109.5
H42A C42 H42C 109.5
H42B C42 H42C 109.5
C32 C52 H52A 109.5
C32 C52 H52B 109.5
H52A C52 H52B 109.5
C32 C52 H52C 109.5
H52A C52 H52C 109.5
H52B C52 H52C 109.5
C13 N13 N23 110.5(3)
C13 N13 P1 125.0(2)
N23 N13 P1 124.4(2)
C33 N23 N13 105.9(3)
C33 N23 Cu1 137.4(2)
N13 N23 Cu1 116.27(19)
C23 C13 N13 106.2(3)
C23 C13 C43 131.0(3)
N13 C13 C43 122.8(3)
C13 C23 C33 106.7(3)
C13 C23 H23 126.6
C33 C23 H23 126.6
N23 C33 C23 110.7(3)
N23 C33 C53 120.8(3)
C23 C33 C53 128.5(3)
C13 C43 H43A 109.5
C13 C43 H43B 109.5
H43A C43 H43B 109.5
C13 C43 H43C 109.5
H43A C43 H43C 109.5
H43B C43 H43C 109.5
C33 C53 H53A 109.5
C33 C53 H53B 109.5
H53A C53 H53B 109.5
C33 C53 H53C 109.5
H53A C53 H53C 109.5
H53B C53 H53C 109.5
C14 N14 Cu1 176.4(3)
N14 C14 C24 179.0(4)
C14 C24 H24A 109.5
C14 C24 H24B 109.5
H24A C24 H24B 109.5
C14 C24 H24C 109.5
H24A C24 H24C 109.5
H24B C24 H24C 109.5
F4 P2 F5 90.1(2)
F4 P2 F2 176.8(2)
F5 P2 F2 92.5(2)
F4 P2 F1 90.5(2)
F5 P2 F1 92.36(17)
F2 P2 F1 91.08(19)
F4 P2 F6 88.4(2)
F5 P2 F6 177.83(19)
F2 P2 F6 88.9(2)
F1 P2 F6 89.25(15)
F4 P2 F3 90.7(2)
F5 P2 F3 87.85(16)
F2 P2 F3 87.64(19)
F1 P2 F3 178.71(19)
F6 P2 F3 90.56(15)

loop_
_geom_bond_atom_site_label_1
_geom_bond_atom_site_label_2
_geom_bond_distance
Cu1 N14 1.888(3)
Cu1 N22 2.071(3)
Cu1 N21 2.077(3)
Cu1 N23 2.080(3)
P1 N12 1.712(3)
P1 N11 1.713(3)
P1 N13 1.725(3)
N11 N21 1.386(4)
N11 C11 1.387(4)
N21 C31 1.319(4)
C11 C21 1.354(5)
C11 C41 1.488(5)
C21 C31 1.408(5)
C21 H21 0.9500
C31 C51 1.507(5)
C41 H41A 0.9800
C41 H41B 0.9800
C41 H41C 0.9800
C51 H51A 0.9800
C51 H51B 0.9800
C51 H51C 0.9800
N12 C12 1.378(4)
N12 N22 1.387(4)
N22 C32 1.331(4)
C12 C22 1.369(5)
C12 C42 1.493(5)
C22 C32 1.408(5)
C22 H22 0.9500
C32 C52 1.487(5)
C42 H42A 0.9800
C42 H42B 0.9800
C42 H42C 0.9800
C52 H52A 0.9800
C52 H52B 0.9800
C52 H52C 0.9800
N13 C13 1.382(4)
N13 N23 1.385(4)
N23 C33 1.319(4)
C13 C23 1.366(5)
C13 C43 1.491(5)
C23 C33 1.414(5)
C23 H23 0.9500
C33 C53 1.484(5)
C43 H43A 0.9800
C43 H43B 0.9800
C43 H43C 0.9800
C53 H53A 0.9800
C53 H53B 0.9800
C53 H53C 0.9800
N14 C14 1.134(4)
C14 C24 1.463(5)
C24 H24A 0.9800
C24 H24B 0.9800
C24 H24C 0.9800
P2 F4 1.565(3)
P2 F5 1.575(3)
P2 F2 1.577(3)
P2 F1 1.589(3)
P2 F6 1.597(3)
P2 F3 1.599(3)

loop_
_geom_torsion_atom_site_label_1
_geom_torsion_atom_site_label_2
_geom_torsion_atom_site_label_3
_geom_torsion_atom_site_label_4
_geom_torsion
N12 P1 N11 N21 54.0(3)
N13 P1 N11 N21 -49.4(3)
N12 P1 N11 C11 -131.3(3)
N13 P1 N11 C11 125.4(3)
C11 N11 N21 C31 -0.8(3)
P1 N11 N21 C31 174.6(2)
C11 N11 N21 Cu1 -179.5(2)
P1 N11 N21 Cu1 -4.1(3)
N21 N11 C11 C21 0.8(4)
P1 N11 C11 C21 -174.6(2)
N21 N11 C11 C41 -179.2(3)
P1 N11 C11 C41 5.5(5)
N11 C11 C21 C31 -0.4(4)
C41 C11 C21 C31 179.5(4)
N11 N21 C31 C21 0.5(4)
Cu1 N21 C31 C21 178.8(3)
N11 N21 C31 C51 -177.9(3)
Cu1 N21 C31 C51 0.4(5)
C11 C21 C31 N21 0.0(4)
C11 C21 C31 C51 178.2(3)
N11 P1 N12 C12 129.3(3)
N13 P1 N12 C12 -127.0(3)
N11 P1 N12 N22 -56.2(3)
N13 P1 N12 N22 47.5(3)
C12 N12 N22 C32 0.4(3)
P1 N12 N22 C32 -174.7(2)
C12 N12 N22 Cu1 -177.4(2)
P1 N12 N22 Cu1 7.5(3)
N22 N12 C12 C22 -0.6(4)
P1 N12 C12 C22 174.6(2)
N22 N12 C12 C42 178.1(3)
P1 N12 C12 C42 -6.7(5)
N12 C12 C22 C32 0.5(4)
C42 C12 C22 C32 -178.0(4)
N12 N22 C32 C22 -0.1(4)
Cu1 N22 C32 C22 177.0(3)
N12 N22 C32 C52 178.2(3)
Cu1 N22 C32 C52 -4.8(5)
C12 C22 C32 N22 -0.3(4)
C12 C22 C32 C52 -178.4(3)
N12 P1 N13 C13 123.1(3)
N11 P1 N13 C13 -132.7(3)
N12 P1 N13 N23 -56.8(3)
N11 P1 N13 N23 47.4(3)
C13 N13 N23 C33 0.9(3)
P1 N13 N23 C33 -179.2(2)
C13 N13 N23 Cu1 -172.6(2)
P1 N13 N23 Cu1 7.3(3)
N23 N13 C13 C23 -0.8(3)
P1 N13 C13 C23 179.3(2)
N23 N13 C13 C43 179.7(3)
P1 N13 C13 C43 -0.2(4)
N13 C13 C23 C33 0.4(4)
C43 C13 C23 C33 179.8(3)
N13 N23 C33 C23 -0.7(4)
Cu1 N23 C33 C23 170.7(2)
N13 N23 C33 C53 178.4(3)
Cu1 N23 C33 C53 -10.2(5)
C13 C23 C33 N23 0.2(4)
C13 C23 C33 C53 -178.7(3)
